data_7106402
loop_
_publ_author_name
'Yaojun Gao'
'Qiao Ren'
' Woon-Yew Siau'
'Jian Wang'

_publ_section_title
;
 Asymmetric organocatalytic cascade Michael/hemiketalization/retro-Henry
 reaction of B,Y-unsaturated ketoesters with a-nitroketones
;
_journal_name_full Chem.Commun.
_journal_page_first 5819
_journal_paper_doi 10.1039/c1cc11124h
_journal_volume 47
_journal_year 2011
_chemical_formula_sum 'C25 H19 Br Cl N O6'
_chemical_formula_weight 544.77
_chemical_name_systematic
;
?
;
_space_group_IT_number 19
_symmetry_cell_setting orthorhombic
_symmetry_space_group_name_Hall 'P 2ac 2ab'
_symmetry_space_group_name_H-M 'P 21 21 21'
_atom_sites_solution_hydrogens geom
_atom_sites_solution_primary direct
_atom_sites_solution_secondary difmap
_audit_creation_method SHELXL-97
_cell_angle_alpha 90.00
_cell_angle_beta 90.00
_cell_angle_gamma 90.00
_cell_formula_units_Z 4
_cell_length_a 6.0482(2)
_cell_length_b 15.3621(6)
_cell_length_c 24.9148(10)
_cell_measurement_reflns_used 4422
_cell_measurement_temperature 223(2)
_cell_measurement_theta_max 24.61
_cell_measurement_theta_min 2.65
_cell_volume 2314.91(15)
_computing_cell_refinement 'Bruker SMART'
_computing_data_collection 'Bruker SMART'
_computing_data_reduction 'Bruker SAINT'
_computing_molecular_graphics 'Bruker SHELXTL'
_computing_publication_material 'Bruker SHELXTL'
_computing_structure_refinement 'SHELXL-97 (Sheldrick, 1997)'
_computing_structure_solution 'SHELXS-97 (Sheldrick, 1990)'
_diffrn_ambient_temperature 223(2)
_diffrn_measured_fraction_theta_full 0.998
_diffrn_measured_fraction_theta_max 0.998
_diffrn_measurement_device_type 'CCD area detector'
_diffrn_measurement_method 'phi and omega scans'
_diffrn_radiation_monochromator graphite
_diffrn_radiation_source 'fine-focus sealed tube'
_diffrn_radiation_type MoK\a
_diffrn_radiation_wavelength 0.71073
_diffrn_reflns_av_R_equivalents 0.0406
_diffrn_reflns_av_sigmaI/netI 0.0617
_diffrn_reflns_limit_h_max 7
_diffrn_reflns_limit_h_min -7
_diffrn_reflns_limit_k_max 19
_diffrn_reflns_limit_k_min -19
_diffrn_reflns_limit_l_max 22
_diffrn_reflns_limit_l_min -32
_diffrn_reflns_number 16388
_diffrn_reflns_theta_full 27.49
_diffrn_reflns_theta_max 27.49
_diffrn_reflns_theta_min 1.63
_exptl_absorpt_coefficient_mu 1.934
_exptl_absorpt_correction_T_max 0.6984
_exptl_absorpt_correction_T_min 0.3899
_exptl_absorpt_correction_type multi-scan
_exptl_absorpt_process_details 'Sadabs, (Sheldrick 2001)'
_exptl_crystal_colour Colourless
_exptl_crystal_density_diffrn 1.563
_exptl_crystal_density_meas ?
_exptl_crystal_density_method 'not measured'
_exptl_crystal_description Block
_exptl_crystal_F_000 1104
_exptl_crystal_size_max 0.60
_exptl_crystal_size_mid 0.26
_exptl_crystal_size_min 0.20
_refine_diff_density_max 0.486
_refine_diff_density_min -0.265
_refine_diff_density_rms 0.051
_refine_ls_abs_structure_details 'Flack H D (1983), Acta Cryst. A39, 876-881'
_refine_ls_abs_structure_Flack 0.002(6)
_refine_ls_extinction_method none
_refine_ls_goodness_of_fit_ref 0.981
_refine_ls_hydrogen_treatment constr
_refine_ls_matrix_type full
_refine_ls_number_parameters 307
_refine_ls_number_reflns 5282
_refine_ls_number_restraints 0
_refine_ls_restrained_S_all 0.981
_refine_ls_R_factor_all 0.0462
_refine_ls_R_factor_gt 0.0356
_refine_ls_shift/su_max 0.001
_refine_ls_shift/su_mean 0.000
_refine_ls_structure_factor_coef Fsqd
_refine_ls_weighting_details 'calc w=1/[\s^2^(Fo^2^)+(0.0140P)^2^+0.0000P] where P=(Fo^2^+2Fc^2^)/3'
_refine_ls_weighting_scheme calc
_refine_ls_wR_factor_gt 0.0710
_refine_ls_wR_factor_ref 0.0743
_reflns_number_gt 4394
_reflns_number_total 5282
_reflns_threshold_expression >2sigma(I)
_cod_data_source_file c1cc11124h.txt
_cod_data_source_block a812
_cod_depositor_comments
;
The following automatic conversions were performed:

'_exptl_crystal_density_meas' value 'Not Measured' was changed to '?'
- the value is perceived as not measured.

Automatic conversion script
Id: cif_fix_values 3008 2015-01-20 13:52:24Z robertas 
;
_cod_original_sg_symbol_H-M P2(1)2(1)2(1)
_cod_database_code 7106402

loop_
_symmetry_equiv_pos_as_xyz
'x, y, z'
'-x+1/2, -y, z+1/2'
'-x, y+1/2, -z+1/2'
'x+1/2, -y+1/2, -z'

loop_
_atom_site_label
_atom_site_type_symbol
_atom_site_fract_x
_atom_site_fract_y
_atom_site_fract_z
_atom_site_U_iso_or_equiv
_atom_site_adp_type
_atom_site_occupancy
_atom_site_symmetry_multiplicity
_atom_site_calc_flag
_atom_site_refinement_flags
_atom_site_disorder_assembly
_atom_site_disorder_group
Br1 Br 0.15129(5) 0.859072(18) 0.863957(12) 0.05207(10) Uani 1 1 d . . .
Cl1 Cl 1.41882(14) 0.17707(6) 0.71239(3) 0.0597(2) Uani 1 1 d . . .
O1 O 0.7386(3) 0.50598(10) 0.93845(6) 0.0296(4) Uani 1 1 d . . .
O2 O 0.8659(3) 0.42510(10) 1.00710(6) 0.0332(4) Uani 1 1 d . . .
O3 O 0.6427(3) 0.36721(10) 0.87898(5) 0.0273(3) Uani 1 1 d . . .
O4 O 0.3330(3) 0.39314(12) 0.92628(6) 0.0385(4) Uani 1 1 d . . .
O5 O 0.8207(4) -0.02632(11) 0.95635(8) 0.0501(5) Uani 1 1 d . . .
O6 O 0.6715(4) 0.02801(11) 0.88569(7) 0.0476(5) Uani 1 1 d . . .
N1 N 0.7734(3) 0.03475(13) 0.92751(8) 0.0304(5) Uani 1 1 d . . .
C1 C 0.3320(5) 0.77445(15) 0.89865(9) 0.0340(6) Uani 1 1 d . . .
C2 C 0.5328(5) 0.79930(16) 0.91915(11) 0.0391(6) Uani 1 1 d . . .
H2 H 0.5788 0.8577 0.9172 0.047 Uiso 1 1 calc R . .
C3 C 0.6665(5) 0.73705(15) 0.94280(9) 0.0359(6) Uani 1 1 d . . .
H3 H 0.8046 0.7534 0.9569 0.043 Uiso 1 1 calc R . .
C4 C 0.5997(4) 0.65101(15) 0.94599(9) 0.0306(5) Uani 1 1 d . . .
C5 C 0.3927(4) 0.62816(15) 0.92594(10) 0.0352(6) Uani 1 1 d . . .
H5 H 0.3433 0.5703 0.9289 0.042 Uiso 1 1 calc R . .
C6 C 0.2599(4) 0.68939(15) 0.90188(10) 0.0357(6) Uani 1 1 d . . .
H6A H 0.1215 0.6735 0.8878 0.043 Uiso 1 1 calc R . .
C7 C 0.7450(4) 0.58399(15) 0.97220(10) 0.0336(6) Uani 1 1 d . . .
H7A H 0.8969 0.6057 0.9751 0.040 Uiso 1 1 calc R . .
H7B H 0.6907 0.5706 1.0083 0.040 Uiso 1 1 calc R . .
C8 C 0.7953(4) 0.43150(14) 0.96196(9) 0.0262(5) Uani 1 1 d . . .
C9 C 0.7595(4) 0.35458(15) 0.92651(8) 0.0252(5) Uani 1 1 d . . .
C10 C 0.4261(4) 0.39382(15) 0.88352(10) 0.0280(5) Uani 1 1 d . . .
C11 C 0.3323(4) 0.42202(14) 0.83207(9) 0.0279(5) Uani 1 1 d . . .
C12 C 0.4433(4) 0.41209(16) 0.78339(9) 0.0344(6) Uani 1 1 d . . .
H12 H 0.5831 0.3855 0.7825 0.041 Uiso 1 1 calc R . .
C13 C 0.3474(5) 0.44144(17) 0.73638(10) 0.0429(6) Uani 1 1 d . . .
H13 H 0.4209 0.4338 0.7035 0.051 Uiso 1 1 calc R . .
C14 C 0.1436(5) 0.48206(17) 0.73778(10) 0.0438(7) Uani 1 1 d . . .
H14 H 0.0801 0.5028 0.7058 0.053 Uiso 1 1 calc R . .
C15 C 0.0334(5) 0.49225(17) 0.78547(11) 0.0432(7) Uani 1 1 d . . .
H15 H -0.1053 0.5198 0.7861 0.052 Uiso 1 1 calc R . .
C16 C 0.1263(4) 0.46197(16) 0.83257(10) 0.0361(6) Uani 1 1 d . . .
H16 H 0.0497 0.4685 0.8651 0.043 Uiso 1 1 calc R . .
C17 C 0.8513(4) 0.27878(14) 0.93713(8) 0.0260(5) Uani 1 1 d . . .
H17 H 0.9465 0.2765 0.9669 0.031 Uiso 1 1 calc R . .
C18 C 0.8190(4) 0.19531(13) 0.90637(8) 0.0255(5) Uani 1 1 d . . .
H18 H 0.6654 0.1945 0.8926 0.031 Uiso 1 1 calc R . .
C19 C 0.8416(4) 0.12234(13) 0.94741(9) 0.0285(5) Uani 1 1 d . . .
H19A H 0.9962 0.1193 0.9591 0.034 Uiso 1 1 calc R . .
H19B H 0.7519 0.1369 0.9789 0.034 Uiso 1 1 calc R . .
C20 C 0.9756(4) 0.18820(14) 0.85820(9) 0.0250(5) Uani 1 1 d . . .
C21 C 1.1814(4) 0.14885(15) 0.86082(9) 0.0336(5) Uani 1 1 d . . .
H21 H 1.2296 0.1246 0.8934 0.040 Uiso 1 1 calc R . .
C22 C 1.3181(4) 0.14465(18) 0.81593(10) 0.0392(6) Uani 1 1 d . . .
H22 H 1.4563 0.1168 0.8179 0.047 Uiso 1 1 calc R . .
C23 C 1.2475(4) 0.18194(17) 0.76850(10) 0.0360(6) Uani 1 1 d . . .
C24 C 1.0445(5) 0.22141(17) 0.76503(10) 0.0398(7) Uani 1 1 d . . .
H24 H 0.9975 0.2465 0.7326 0.048 Uiso 1 1 calc R . .
C25 C 0.9108(4) 0.22384(16) 0.80954(9) 0.0358(6) Uani 1 1 d . . .
H25 H 0.7713 0.2504 0.8070 0.043 Uiso 1 1 calc R . .

loop_
_atom_site_aniso_label
_atom_site_aniso_U_11
_atom_site_aniso_U_22
_atom_site_aniso_U_33
_atom_site_aniso_U_23
_atom_site_aniso_U_13
_atom_site_aniso_U_12
Br1 0.05982(19) 0.04057(15) 0.05583(18) 0.00374(14) -0.00222(16) 0.01071(15)
Cl1 0.0615(5) 0.0845(6) 0.0331(4) 0.0019(4) 0.0191(4) -0.0084(4)
O1 0.0398(9) 0.0242(8) 0.0250(8) -0.0037(7) 0.0025(7) -0.0005(7)
O2 0.0365(9) 0.0374(9) 0.0255(9) -0.0038(7) -0.0047(8) 0.0008(8)
O3 0.0290(8) 0.0328(8) 0.0200(8) -0.0009(6) -0.0028(7) 0.0047(8)
O4 0.0331(9) 0.0581(11) 0.0241(9) 0.0033(8) 0.0032(8) -0.0045(9)
O5 0.0655(13) 0.0299(10) 0.0549(12) 0.0077(9) -0.0136(12) 0.0047(10)
O6 0.0720(14) 0.0400(10) 0.0308(9) -0.0022(8) -0.0128(11) -0.0143(10)
N1 0.0345(12) 0.0272(11) 0.0295(11) 0.0004(9) 0.0037(10) 0.0003(9)
C1 0.0394(14) 0.0304(13) 0.0321(13) -0.0029(10) 0.0063(13) 0.0064(12)
C2 0.0469(16) 0.0251(13) 0.0453(17) -0.0059(11) 0.0048(13) -0.0039(12)
C3 0.0371(14) 0.0337(13) 0.0370(14) -0.0085(11) 0.0012(13) -0.0089(12)
C4 0.0359(14) 0.0278(12) 0.0281(12) -0.0054(10) 0.0080(10) -0.0022(10)
C5 0.0344(14) 0.0254(13) 0.0457(15) -0.0027(10) 0.0072(11) -0.0056(11)
C6 0.0330(13) 0.0354(14) 0.0388(14) -0.0066(12) 0.0035(12) -0.0041(11)
C7 0.0371(13) 0.0306(14) 0.0330(14) -0.0078(10) 0.0020(12) -0.0048(11)
C8 0.0222(12) 0.0293(12) 0.0270(13) -0.0016(10) 0.0034(10) -0.0023(9)
C9 0.0248(11) 0.0306(12) 0.0203(11) -0.0003(10) 0.0018(9) -0.0030(10)
C10 0.0293(12) 0.0279(12) 0.0267(13) 0.0007(10) -0.0003(10) -0.0042(10)
C11 0.0300(12) 0.0265(11) 0.0273(12) 0.0014(9) -0.0020(11) -0.0056(11)
C12 0.0372(14) 0.0375(14) 0.0286(14) 0.0018(11) 0.0001(12) 0.0023(12)
C13 0.0583(17) 0.0469(16) 0.0235(13) 0.0049(11) 0.0003(14) 0.0045(16)
C14 0.0519(17) 0.0470(16) 0.0324(14) 0.0114(12) -0.0164(15) -0.0045(15)
C15 0.0321(14) 0.0453(16) 0.0523(18) 0.0135(14) -0.0066(14) 0.0008(13)
C16 0.0332(15) 0.0412(14) 0.0338(14) 0.0039(11) 0.0031(12) -0.0042(12)
C17 0.0260(11) 0.0327(12) 0.0193(11) 0.0003(9) -0.0033(11) -0.0033(11)
C18 0.0261(12) 0.0285(12) 0.0218(11) 0.0013(9) -0.0047(10) -0.0021(10)
C19 0.0317(12) 0.0307(12) 0.0232(11) -0.0021(9) -0.0010(11) -0.0042(11)
C20 0.0303(12) 0.0223(11) 0.0224(12) -0.0001(10) -0.0011(10) -0.0035(9)
C21 0.0339(13) 0.0439(14) 0.0230(12) 0.0044(11) -0.0023(12) -0.0006(12)
C22 0.0315(13) 0.0550(15) 0.0311(13) 0.0001(12) -0.0013(11) 0.0024(14)
C23 0.0434(16) 0.0380(15) 0.0268(13) -0.0017(11) 0.0098(12) -0.0103(13)
C24 0.0578(18) 0.0399(15) 0.0217(13) 0.0069(11) -0.0025(13) 0.0019(14)
C25 0.0415(16) 0.0377(14) 0.0282(14) 0.0023(11) -0.0031(12) 0.0077(12)

loop_
_atom_type_symbol
_atom_type_description
_atom_type_scat_dispersion_real
_atom_type_scat_dispersion_imag
_atom_type_scat_source
C C 0.0033 0.0016 'International Tables Vol C Tables 4.2.6.8 and 6.1.1.4'
H H 0.0000 0.0000 'International Tables Vol C Tables 4.2.6.8 and 6.1.1.4'
N N 0.0061 0.0033 'International Tables Vol C Tables 4.2.6.8 and 6.1.1.4'
O O 0.0106 0.0060 'International Tables Vol C Tables 4.2.6.8 and 6.1.1.4'
Cl Cl 0.1484 0.1585 'International Tables Vol C Tables 4.2.6.8 and 6.1.1.4'
Br Br -0.2901 2.4595 'International Tables Vol C Tables 4.2.6.8 and 6.1.1.4'

loop_
_geom_angle_atom_site_label_1
_geom_angle_atom_site_label_2
_geom_angle_atom_site_label_3
_geom_angle
_geom_angle_site_symmetry_1
_geom_angle_site_symmetry_3
_geom_angle_publ_flag
C8 O1 C7 116.35(17) . . ?
C10 O3 C9 117.00(16) . . ?
O6 N1 O5 124.1(2) . . ?
O6 N1 C19 120.13(19) . . ?
O5 N1 C19 115.8(2) . . ?
C2 C1 C6 121.5(2) . . ?
C2 C1 Br1 119.14(18) . . ?
C6 C1 Br1 119.4(2) . . ?
C1 C2 C3 118.9(2) . . ?
C2 C3 C4 120.9(3) . . ?
C3 C4 C5 118.9(2) . . ?
C3 C4 C7 120.5(2) . . ?
C5 C4 C7 120.6(2) . . ?
C6 C5 C4 120.6(2) . . ?
C5 C6 C1 119.3(2) . . ?
O1 C7 C4 107.18(19) . . ?
O2 C8 O1 124.9(2) . . ?
O2 C8 C9 122.6(2) . . ?
O1 C8 C9 112.53(19) . . ?
C17 C9 O3 120.5(2) . . ?
C17 C9 C8 121.4(2) . . ?
O3 C9 C8 117.8(2) . . ?
O4 C10 O3 121.0(2) . . ?
O4 C10 C11 126.5(2) . . ?
O3 C10 C11 112.6(2) . . ?
C16 C11 C12 119.2(2) . . ?
C16 C11 C10 118.0(2) . . ?
C12 C11 C10 122.8(2) . . ?
C13 C12 C11 120.0(2) . . ?
C14 C13 C12 120.0(3) . . ?
C15 C14 C13 120.5(2) . . ?
C14 C15 C16 120.0(3) . . ?
C15 C16 C11 120.4(2) . . ?
C9 C17 C18 126.6(2) . . ?
C17 C18 C19 105.86(17) . . ?
C17 C18 C20 112.26(18) . . ?
C19 C18 C20 114.69(19) . . ?
N1 C19 C18 114.56(18) . . ?
C21 C20 C25 117.8(2) . . ?
C21 C20 C18 123.3(2) . . ?
C25 C20 C18 118.8(2) . . ?
C20 C21 C22 121.0(2) . . ?
C23 C22 C21 119.0(2) . . ?
C24 C23 C22 120.9(2) . . ?
C24 C23 Cl1 120.1(2) . . ?
C22 C23 Cl1 119.0(2) . . ?
C23 C24 C25 119.2(2) . . ?
C24 C25 C20 122.0(2) . . ?

loop_
_geom_bond_atom_site_label_1
_geom_bond_atom_site_label_2
_geom_bond_distance
_geom_bond_site_symmetry_2
_geom_bond_publ_flag
Br1 C1 1.906(3) . ?
Cl1 C23 1.742(3) . ?
O1 C8 1.330(3) . ?
O1 C7 1.465(3) . ?
O2 C8 1.207(3) . ?
O3 C10 1.377(3) . ?
O3 C9 1.392(3) . ?
O4 C10 1.205(3) . ?
O5 N1 1.216(2) . ?
O6 N1 1.215(3) . ?
N1 C19 1.492(3) . ?
C1 C2 1.371(4) . ?
C1 C6 1.380(3) . ?
C2 C3 1.384(4) . ?
C3 C4 1.384(3) . ?
C4 C5 1.393(3) . ?
C4 C7 1.503(3) . ?
C5 C6 1.374(3) . ?
C8 C9 1.491(3) . ?
C9 C17 1.317(3) . ?
C10 C11 1.467(3) . ?
C11 C16 1.389(4) . ?
C11 C12 1.395(3) . ?
C12 C13 1.382(3) . ?
C13 C14 1.382(4) . ?
C14 C15 1.371(4) . ?
C15 C16 1.382(4) . ?
C17 C18 1.506(3) . ?
C18 C19 1.523(3) . ?
C18 C20 1.533(3) . ?
C20 C21 1.386(3) . ?
C20 C25 1.387(3) . ?
C21 C22 1.392(3) . ?
C22 C23 1.381(3) . ?
C23 C24 1.372(4) . ?
C24 C25 1.373(4) . ?
